data_4120409
loop_
_publ_author_name
'Dana Shoken'
'Manab Sharma'
'Mark Botoshansky'
'Matthias Tamm'
'Moris S. Eisen'

_publ_section_title
;
 Mono(imidazolin-2-iminato) Titanium Complexes for Ethylene Polymerization
 at Low Amounts of Methylaluminoxane
;
_journal_name_full 'Journal of the American Chemical Society'
_journal_page_first 12592
_journal_page_last 12595
_journal_paper_doi 10.1021/ja406925z
_journal_volume 135
_journal_year 2013
_chemical_formula_sum 'C21 H24 Cl3 N3 Ti'
_chemical_formula_weight 472.68
_chemical_name_common 'Moris-284 (Dana)'
_chemical_name_systematic
; 
 ? 
;
_space_group_IT_number 14
_symmetry_cell_setting monoclinic
_symmetry_space_group_name_Hall '-P 2ybc'
_symmetry_space_group_name_H-M 'P 1 21/c 1'
_atom_sites_solution_hydrogens geom
_atom_sites_solution_primary direct
_atom_sites_solution_secondary difmap
_audit_creation_method SHELXL-97
_cell_angle_alpha 90.00
_cell_angle_beta 91.700(3)
_cell_angle_gamma 90.00
_cell_formula_units_Z 8
_cell_length_a 16.815(2)
_cell_length_b 16.2510(13)
_cell_length_c 17.6820(13)
_cell_measurement_reflns_used 6618
_cell_measurement_temperature 230(1)
_cell_measurement_theta_max 25.58
_cell_measurement_theta_min 2.42
_cell_volume 4829.7(8)
_computing_cell_refinement 'APEX2 v2010.7-0 (Bruker AXS)'
_computing_data_collection 'Bruker Instrument Service v2010.7.0.0'
_computing_data_reduction 'SAINT V7.68A (Bruker AXS, 2009)'
_computing_structure_refinement 'SHELXL-97 (Sheldrick, 2008)'
_computing_structure_solution 'SHELXS-97 (Sheldrick, 2008)'
_diffrn_ambient_temperature 230(1)
_diffrn_detector_area_resol_mean 8.3333
_diffrn_measured_fraction_theta_full 0.929
_diffrn_measured_fraction_theta_max 0.929
_diffrn_measurement_device_type 'Bruker APEX2 DUO'
_diffrn_measurement_method '\w scans'
_diffrn_radiation_monochromator graphite
_diffrn_radiation_source 'fine-focus sealed tube'
_diffrn_radiation_type MoK\a
_diffrn_radiation_wavelength 0.71073
_diffrn_reflns_av_R_equivalents 0.0279
_diffrn_reflns_av_sigmaI/netI 0.0528
_diffrn_reflns_limit_h_max 17
_diffrn_reflns_limit_h_min -19
_diffrn_reflns_limit_k_max 13
_diffrn_reflns_limit_k_min -19
_diffrn_reflns_limit_l_max 14
_diffrn_reflns_limit_l_min -20
_diffrn_reflns_number 11598
_diffrn_reflns_theta_full 25.00
_diffrn_reflns_theta_max 25.00
_diffrn_reflns_theta_min 1.21
_diffrn_standards_interval_count 0
_diffrn_standards_interval_time 0
_diffrn_standards_number 0
_exptl_absorpt_coefficient_mu 0.697
_exptl_absorpt_correction_T_max 0.8871
_exptl_absorpt_correction_T_min 0.8314
_exptl_absorpt_correction_type multi-scan
_exptl_absorpt_process_details
;
'SADABS V2008/1 (Bruker AXS)'
;
_exptl_crystal_colour red
_exptl_crystal_density_diffrn 1.300
_exptl_crystal_description prism
_exptl_crystal_F_000 1952
_exptl_crystal_size_max 0.28
_exptl_crystal_size_mid 0.27
_exptl_crystal_size_min 0.18
_refine_diff_density_max 1.018
_refine_diff_density_min -0.726
_refine_diff_density_rms 0.210
_refine_ls_extinction_coef 0.104(12)
_refine_ls_extinction_expression Fc^*^=kFc[1+0.001xFc^2^\l^3^/sin(2\q)]^-1/4^
_refine_ls_extinction_method SHELXL
_refine_ls_goodness_of_fit_ref 3.399
_refine_ls_hydrogen_treatment constr
_refine_ls_matrix_type full
_refine_ls_number_parameters 470
_refine_ls_number_reflns 7898
_refine_ls_number_restraints 5
_refine_ls_restrained_S_all 3.398
_refine_ls_R_factor_all 0.2104
_refine_ls_R_factor_gt 0.1802
_refine_ls_shift/su_max 0.003
_refine_ls_shift/su_mean 0.000
_refine_ls_structure_factor_coef Fsqd
_refine_ls_weighting_details 'calc w=1/[\s^2^(Fo^2^)+(0.1000P)^2^+0.0000P] where P=(Fo^2^+2Fc^2^)/3'
_refine_ls_weighting_scheme calc
_refine_ls_wR_factor_gt 0.4719
_refine_ls_wR_factor_ref 0.4927
_reflns_number_gt 5850
_reflns_number_total 7898
_reflns_threshold_expression >2sigma(I)
_cod_data_source_file ja406925z_si_002.cif
_cod_data_source_block Moris-284
_cod_original_sg_symbol_H-M 'P 21/c'
_cod_database_code 4120409

loop_
_symmetry_equiv_pos_as_xyz
'x, y, z'
'-x, y+1/2, -z+1/2'
'-x, -y, -z'
'x, -y-1/2, z-1/2'

loop_
_atom_site_label
_atom_site_type_symbol
_atom_site_fract_x
_atom_site_fract_y
_atom_site_fract_z
_atom_site_U_iso_or_equiv
_atom_site_adp_type
_atom_site_occupancy
_atom_site_symmetry_multiplicity
_atom_site_calc_flag
_atom_site_refinement_flags
Ti1 Ti 0.16990(11) 0.71488(11) 0.25088(10) 0.0606(7) Uani 1 1 d .
Cl1A Cl 0.1357(10) 0.8256(12) 0.3179(8) 0.143(7) Uani 0.50 1 d P
Cl1B Cl 0.1661(14) 0.8401(11) 0.2934(13) 0.202(11) Uani 0.50 1 d P
Cl2A Cl 0.301(2) 0.743(5) 0.2275(18) 0.33(5) Uani 0.20 1 d P
Cl2B Cl 0.2935(4) 0.6997(7) 0.2234(5) 0.143(3) Uani 0.80 1 d P
Cl3A Cl 0.1281(6) 0.6231(7) 0.3305(4) 0.178(5) Uani 0.80 1 d P
Cl3B Cl 0.172(2) 0.5976(14) 0.3146(13) 0.131(12) Uani 0.20 1 d P
N1 N 0.1130(6) 0.7078(6) 0.1686(5) 0.073(2) Uani 1 1 d .
N2 N 0.0518(7) 0.7574(6) 0.0523(5) 0.079(3) Uani 1 1 d .
N3 N 0.0545(6) 0.6245(5) 0.0715(5) 0.073(3) Uani 1 1 d .
C1 C 0.0777(6) 0.6971(6) 0.1023(6) 0.063(3) Uani 1 1 d .
C2 C 0.0140(11) 0.7222(8) -0.0072(7) 0.107(5) Uani 1 1 d .
H2 H -0.0114 0.7504 -0.0469 0.128 Uiso 1 1 calc R
C3 C 0.0185(12) 0.6403(8) -0.0006(7) 0.114(6) Uani 1 1 d .
H3 H 0.0014 0.6015 -0.0361 0.137 Uiso 1 1 calc R
C4 C 0.0656(7) 0.8407(6) 0.0643(6) 0.067(3) Uani 1 1 d .
C5 C 0.1389(8) 0.8757(8) 0.0493(6) 0.078(3) Uani 1 1 d .
C6 C 0.1547(8) 0.9580(8) 0.0640(7) 0.086(3) Uani 1 1 d .
H6 H 0.2043 0.9802 0.0543 0.104 Uiso 1 1 calc R
C7 C 0.0964(10) 1.0059(8) 0.0930(8) 0.093(4) Uani 1 1 d .
C8 C 0.0159(9) 0.9728(7) 0.1048(7) 0.088(4) Uani 1 1 d .
H8 H -0.0256 1.0068 0.1189 0.106 Uiso 1 1 calc R
C9 C 0.0045(8) 0.8902(8) 0.0942(6) 0.082(3) Uani 1 1 d .
C10 C 0.2030(10) 0.8233(9) 0.0201(9) 0.110(3) Uani 1 1 d .
H10A H 0.2497 0.8560 0.0130 0.165 Uiso 1 1 calc R
H10B H 0.1858 0.7996 -0.0274 0.165 Uiso 1 1 calc R
H10C H 0.2150 0.7801 0.0557 0.165 Uiso 1 1 calc R
C11 C 0.1078(10) 1.0977(9) 0.1089(9) 0.110(3) Uani 1 1 d .
H11A H 0.0600 1.1200 0.1291 0.165 Uiso 1 1 calc R
H11B H 0.1195 1.1257 0.0627 0.165 Uiso 1 1 calc R
H11C H 0.1511 1.1052 0.1448 0.165 Uiso 1 1 calc R
C12 C -0.0782(10) 0.8535(10) 0.1051(9) 0.110(3) Uani 1 1 d .
H12A H -0.0770 0.7956 0.0942 0.165 Uiso 1 1 calc R
H12B H -0.1160 0.8801 0.0715 0.165 Uiso 1 1 calc R
H12C H -0.0934 0.8616 0.1565 0.165 Uiso 1 1 calc R
C13 C 0.0753(8) 0.5472(7) 0.1022(6) 0.075(3) Uani 1 1 d .
C14 C 0.0265(8) 0.5118(7) 0.1527(6) 0.077(3) Uani 1 1 d .
C15 C 0.0446(9) 0.4350(8) 0.1794(7) 0.088(4) Uani 1 1 d .
H15 H 0.0092 0.4092 0.2112 0.106 Uiso 1 1 calc R
C16 C 0.1132(11) 0.3943(8) 0.1612(7) 0.096(5) Uani 1 1 d .
C17 C 0.1587(9) 0.4303(9) 0.1149(9) 0.096(4) Uani 1 1 d .
H17 H 0.2045 0.4022 0.1019 0.115 Uiso 1 1 calc R
C18 C 0.1467(11) 0.5062(10) 0.0827(7) 0.103(5) Uani 1 1 d .
C19 C -0.0485(9) 0.5532(8) 0.1787(8) 0.098(4) Uani 1 1 d .
H19A H -0.0744 0.5183 0.2141 0.148 Uiso 1 1 calc R
H19B H -0.0836 0.5632 0.1359 0.148 Uiso 1 1 calc R
H19C H -0.0349 0.6046 0.2027 0.148 Uiso 1 1 calc R
C20 C 0.1311(11) 0.3054(9) 0.1913(10) 0.122(6) Uani 1 1 d .
H20A H 0.0902 0.2890 0.2249 0.182 Uiso 1 1 calc R
H20B H 0.1816 0.3049 0.2179 0.182 Uiso 1 1 calc R
H20C H 0.1323 0.2678 0.1494 0.182 Uiso 1 1 calc R
C21 C 0.2114(12) 0.5593(16) 0.0308(12) 0.169(10) Uani 1 1 d .
H21A H 0.1882 0.6110 0.0160 0.253 Uiso 1 1 calc R
H21B H 0.2237 0.5282 -0.0135 0.253 Uiso 1 1 calc R
H21C H 0.2593 0.5690 0.0604 0.253 Uiso 1 1 calc R
Ti1A Ti 0.32769(11) 0.24358(14) 0.48400(11) 0.0729(8) Uani 1 1 d .
Cl4 Cl 0.3816(3) 0.1583(3) 0.5707(2) 0.1256(16) Uani 1 1 d .
Cl5 Cl 0.2116(2) 0.1888(3) 0.4418(3) 0.143(2) Uani 1 1 d .
Cl6 Cl 0.3091(4) 0.3671(4) 0.5327(6) 0.205(4) Uani 1 1 d .
N1A N 0.3893(6) 0.2510(10) 0.4113(6) 0.107(4) Uani 1 1 d .
N2A N 0.4521(9) 0.323(2) 0.3097(9) 0.213(16) Uani 1 1 d D
N3A N 0.4403(12) 0.178(2) 0.3024(8) 0.190(12) Uani 1 1 d D
C1A C 0.4219(10) 0.246(2) 0.3427(11) 0.169(11) Uani 1 1 d .
C2A C 0.497(2) 0.292(2) 0.2458(14) 0.38(4) Uani 1 1 d D
H2A H 0.5323 0.3218 0.2172 0.454 Uiso 1 1 calc R
C3A C 0.477(2) 0.216(3) 0.2368(9) 0.34(3) Uani 1 1 d D
H3A H 0.4847 0.1869 0.1922 0.411 Uiso 1 1 calc R
C4A C 0.4470(7) 0.4007(11) 0.3322(9) 0.153(12) Uani 1 1 d G
C5A C 0.3753(5) 0.4433(11) 0.3271(6) 0.30(3) Uani 1 1 d GD
C6A C 0.3699(7) 0.5220(11) 0.3574(8) 0.37(4) Uani 1 1 d GD
H6A H 0.3220 0.5505 0.3540 0.443 Uiso 1 1 calc R
C7A C 0.4361(9) 0.5581(11) 0.3927(10) 0.37(5) Uani 1 1 d GD
C8A C 0.5078(7) 0.5155(13) 0.3977(9) 0.30(3) Uani 1 1 d GD
H8A H 0.5521 0.5396 0.4213 0.356 Uiso 1 1 calc R
C9A C 0.5132(6) 0.4368(13) 0.3675(10) 0.201(16) Uani 1 1 d GD
C10A C 0.3058(8) 0.3993(14) 0.2920(10) 0.276(14) Uani 1 1 d G
H10D H 0.3229 0.3474 0.2722 0.414 Uiso 1 1 calc R
H10E H 0.2831 0.4320 0.2516 0.414 Uiso 1 1 calc R
H10F H 0.2666 0.3901 0.3294 0.414 Uiso 1 1 calc R
C11A C 0.4270(15) 0.6362(16) 0.4363(16) 0.276(14) Uani 1 1 d D
H11D H 0.3745 0.6579 0.4271 0.414 Uiso 1 1 calc R
H11E H 0.4656 0.6755 0.4204 0.414 Uiso 1 1 calc R
H11F H 0.4349 0.6253 0.4893 0.414 Uiso 1 1 calc R
C12A C 0.6003(17) 0.386(3) 0.3634(16) 0.276(14) Uani 1 1 d .
H12D H 0.5924 0.3355 0.3356 0.414 Uiso 1 1 calc R
H12E H 0.6195 0.3732 0.4138 0.414 Uiso 1 1 calc R
H12F H 0.6386 0.4193 0.3386 0.414 Uiso 1 1 calc R
C13A C 0.4233(8) 0.0989(11) 0.3267(7) 0.168(11) Uani 1 1 d G
C14A C 0.3496(8) 0.0684(15) 0.3027(7) 0.26(2) Uani 1 1 d G
C15A C 0.3255(8) -0.0093(16) 0.3257(11) 0.63(9) Uani 1 1 d G
H15A H 0.2762 -0.0297 0.3096 0.758 Uiso 1 1 calc R
C16A C 0.3751(13) -0.0564(11) 0.3727(13) 0.38(5) Uani 1 1 d G
C17A C 0.4488(11) -0.0259(10) 0.3967(10) 0.26(2) Uani 1 1 d G
H17A H 0.4820 -0.0574 0.4281 0.308 Uiso 1 1 calc R
C18A C 0.4729(6) 0.0518(11) 0.3737(8) 0.156(10) Uani 1 1 d G
C19A C 0.2954(17) 0.129(3) 0.245(2) 0.265(12) Uani 1 1 d .
H19D H 0.3233 0.1793 0.2370 0.397 Uiso 1 1 calc R
H19E H 0.2453 0.1401 0.2674 0.397 Uiso 1 1 calc R
H19F H 0.2864 0.1012 0.1975 0.397 Uiso 1 1 calc R
C20A C 0.3571(19) -0.128(3) 0.400(3) 0.265(12) Uani 1 1 d .
H20D H 0.3050 -0.1442 0.3817 0.397 Uiso 1 1 calc R
H20E H 0.3578 -0.1257 0.4543 0.397 Uiso 1 1 calc R
H20F H 0.3954 -0.1683 0.3843 0.397 Uiso 1 1 calc R
C21A C 0.5441(16) 0.077(2) 0.407(2) 0.265(12) Uani 1 1 d .
H21D H 0.5564 0.1315 0.3900 0.397 Uiso 1 1 calc R
H21E H 0.5856 0.0399 0.3931 0.397 Uiso 1 1 calc R
H21F H 0.5396 0.0771 0.4610 0.397 Uiso 1 1 calc R

loop_
_atom_site_aniso_label
_atom_site_aniso_U_11
_atom_site_aniso_U_22
_atom_site_aniso_U_33
_atom_site_aniso_U_23
_atom_site_aniso_U_13
_atom_site_aniso_U_12
Ti1 0.0585(11) 0.0598(12) 0.0633(12) -0.0049(8) -0.0033(8) -0.0045(8)
Cl1A 0.151(10) 0.172(14) 0.105(6) -0.072(7) -0.022(6) 0.108(10)
Cl1B 0.25(2) 0.112(8) 0.23(2) -0.112(12) -0.099(16) 0.036(12)
Cl2A 0.12(2) 0.81(13) 0.068(13) 0.00(3) 0.002(13) -0.27(5)
Cl2B 0.061(3) 0.242(9) 0.127(5) 0.008(5) 0.015(3) 0.021(5)
Cl3A 0.177(8) 0.265(11) 0.092(4) 0.066(6) -0.015(4) -0.127(8)
Cl3B 0.23(4) 0.082(10) 0.077(12) 0.038(9) 0.016(15) 0.068(17)
N1 0.082(6) 0.074(5) 0.064(5) -0.007(4) -0.002(5) -0.009(5)
N2 0.111(8) 0.065(5) 0.060(5) 0.001(4) -0.002(5) 0.003(5)
N3 0.099(7) 0.059(5) 0.061(5) -0.014(4) -0.020(5) -0.001(5)
C1 0.068(6) 0.059(6) 0.063(6) -0.001(5) -0.003(5) -0.004(5)
C2 0.182(17) 0.079(8) 0.058(7) 0.013(6) -0.037(8) 0.000(9)
C3 0.196(18) 0.080(8) 0.064(7) -0.011(6) -0.052(9) 0.001(10)
C4 0.087(8) 0.054(5) 0.060(5) 0.001(4) -0.002(5) -0.004(5)
C5 0.087(8) 0.076(7) 0.072(6) 0.022(6) -0.008(6) -0.006(6)
C6 0.084(8) 0.086(9) 0.089(8) 0.021(7) 0.001(6) -0.008(7)
C7 0.114(11) 0.070(7) 0.093(8) 0.012(6) -0.031(8) 0.008(8)
C8 0.120(11) 0.061(7) 0.085(8) 0.005(6) -0.003(7) 0.007(7)
C9 0.087(8) 0.085(8) 0.074(7) -0.015(6) 0.011(6) -0.016(7)
C10 0.123(7) 0.097(6) 0.110(6) -0.002(5) 0.010(5) -0.016(5)
C11 0.123(7) 0.097(6) 0.110(6) -0.002(5) 0.010(5) -0.016(5)
C12 0.123(7) 0.097(6) 0.110(6) -0.002(5) 0.010(5) -0.016(5)
C13 0.102(9) 0.059(6) 0.061(6) -0.015(5) -0.020(6) 0.008(6)
C14 0.094(8) 0.063(6) 0.071(6) 0.002(5) -0.025(6) 0.004(6)
C15 0.121(11) 0.074(7) 0.069(7) -0.009(6) -0.021(7) -0.002(8)
C16 0.153(14) 0.063(7) 0.071(7) -0.004(6) -0.030(8) 0.022(9)
C17 0.095(10) 0.074(8) 0.118(11) -0.033(8) -0.007(8) 0.019(8)
C18 0.145(14) 0.100(10) 0.064(7) -0.017(7) -0.005(8) 0.010(10)
C19 0.128(12) 0.068(7) 0.098(9) -0.001(6) -0.019(8) 0.005(8)
C20 0.152(15) 0.099(10) 0.110(11) -0.010(8) -0.047(11) 0.032(10)
C21 0.111(13) 0.24(3) 0.151(16) -0.061(18) 0.014(12) -0.025(17)
Ti1A 0.0548(11) 0.0937(16) 0.0707(13) 0.0213(10) 0.0105(9) 0.0083(11)
Cl4 0.106(3) 0.154(4) 0.116(3) 0.047(3) -0.023(2) 0.017(3)
Cl5 0.075(2) 0.158(4) 0.194(5) 0.064(4) -0.038(3) -0.017(3)
Cl6 0.160(6) 0.132(4) 0.327(10) -0.049(6) 0.054(6) 0.023(4)
N1A 0.075(6) 0.185(12) 0.062(6) 0.025(7) 0.000(5) -0.006(8)
N2A 0.078(9) 0.47(5) 0.088(10) 0.14(2) 0.007(7) 0.004(16)
N3A 0.142(15) 0.39(4) 0.040(7) 0.036(13) 0.027(8) 0.036(19)
C1A 0.078(10) 0.35(4) 0.079(11) 0.070(17) 0.027(8) 0.006(16)
C2A 0.13(2) 0.86(11) 0.15(3) 0.28(5) 0.045(19) 0.05(4)
C3A 0.22(4) 0.79(10) 0.015(7) 0.01(2) 0.049(12) -0.01(5)
C4A 0.115(16) 0.22(3) 0.124(17) 0.103(18) -0.009(12) -0.008(17)
C5A 0.059(10) 0.61(7) 0.23(3) 0.31(4) -0.044(13) -0.06(2)
C6A 0.24(4) 0.48(7) 0.40(6) 0.40(6) 0.12(4) 0.07(4)
C7A 0.25(4) 0.70(12) 0.16(2) 0.19(4) -0.08(3) -0.31(6)
C8A 0.17(3) 0.33(5) 0.39(6) 0.23(4) -0.15(3) -0.15(3)
C9A 0.068(10) 0.32(4) 0.21(2) 0.12(3) -0.061(13) -0.071(17)
C10A 0.155(14) 0.48(4) 0.193(17) 0.14(2) -0.020(12) -0.03(2)
C11A 0.155(14) 0.48(4) 0.193(17) 0.14(2) -0.020(12) -0.03(2)
C12A 0.155(14) 0.48(4) 0.193(17) 0.14(2) -0.020(12) -0.03(2)
C13A 0.120(15) 0.33(4) 0.057(10) -0.063(14) 0.016(10) 0.02(2)
C14A 0.107(14) 0.58(7) 0.095(12) -0.15(2) -0.071(11) 0.11(3)
C15A 0.56(10) 0.60(10) 0.76(14) -0.63(11) 0.47(10) -0.45(9)
C16A 0.17(3) 0.67(12) 0.31(5) -0.38(7) 0.10(3) -0.10(5)
C17A 0.15(2) 0.125(16) 0.50(6) -0.15(3) 0.15(3) -0.030(16)
C18A 0.083(10) 0.21(2) 0.175(19) -0.112(18) -0.002(11) 0.045(14)
C19A 0.138(13) 0.34(3) 0.31(3) -0.06(2) -0.078(15) 0.042(17)
C20A 0.138(13) 0.34(3) 0.31(3) -0.06(2) -0.078(15) 0.042(17)
C21A 0.138(13) 0.34(3) 0.31(3) -0.06(2) -0.078(15) 0.042(17)

loop_
_atom_type_symbol
_atom_type_description
_atom_type_scat_dispersion_real
_atom_type_scat_dispersion_imag
_atom_type_scat_source
C C 0.0033 0.0016 'International Tables Vol C Tables 4.2.6.8 and 6.1.1.4'
H H 0.0000 0.0000 'International Tables Vol C Tables 4.2.6.8 and 6.1.1.4'
N N 0.0061 0.0033 'International Tables Vol C Tables 4.2.6.8 and 6.1.1.4'
Ti Ti 0.2776 0.4457 'International Tables Vol C Tables 4.2.6.8 and 6.1.1.4'
Cl Cl 0.1484 0.1585 'International Tables Vol C Tables 4.2.6.8 and 6.1.1.4'

loop_
_geom_angle_atom_site_label_1
_geom_angle_atom_site_label_2
_geom_angle_atom_site_label_3
_geom_angle
N1 Ti1 Cl2B 108.4(4)
N1 Ti1 Cl1B 109.5(6)
Cl2B Ti1 Cl1B 102.9(7)
N1 Ti1 Cl3A 108.5(4)
Cl2B Ti1 Cl3A 113.4(4)
Cl1B Ti1 Cl3A 113.9(8)
N1 Ti1 Cl3B 112.0(10)
Cl2B Ti1 Cl3B 90.8(9)
Cl1B Ti1 Cl3B 129.1(10)
Cl3A Ti1 Cl3B 23.7(7)
N1 Ti1 Cl1A 110.9(5)
Cl2B Ti1 Cl1A 118.3(6)
Cl1B Ti1 Cl1A 18.7(10)
Cl3A Ti1 Cl1A 96.6(6)
Cl3B Ti1 Cl1A 115.0(8)
N1 Ti1 Cl2A 111.9(9)
Cl2B Ti1 Cl2A 18(2)
Cl1B Ti1 Cl2A 85(2)
Cl3A Ti1 Cl2A 125.3(17)
Cl3B Ti1 Cl2A 105(2)
Cl1A Ti1 Cl2A 101.6(19)
Cl1B Cl1A Ti1 75.3(18)
Cl1A Cl1B Ti1 86(2)
Cl2B Cl2A Ti1 70(2)
Cl2A Cl2B Ti1 92(4)
Cl3B Cl3A Ti1 80.2(15)
Cl3A Cl3B Ti1 76.1(14)
C1 N1 Ti1 172.4(9)
C2 N2 C1 109.5(9)
C2 N2 C4 127.5(10)
C1 N2 C4 123.0(9)
C1 N3 C13 123.9(8)
C1 N3 C3 108.3(9)
C13 N3 C3 127.0(9)
N1 C1 N3 126.5(10)
N1 C1 N2 127.2(10)
N3 C1 N2 106.2(8)
C3 C2 N2 109.3(11)
C3 C2 H2 125.3
N2 C2 H2 125.3
C2 C3 N3 106.3(10)
C2 C3 H3 126.9
N3 C3 H3 126.9
N2 C4 C5 121.0(11)
N2 C4 C9 119.3(11)
C5 C4 C9 119.7(10)
C6 C5 C4 121.7(13)
C6 C5 C10 119.0(12)
C4 C5 C10 119.3(11)
C7 C6 C5 119.0(13)
C7 C6 H6 120.5
C5 C6 H6 120.5
C6 C7 C8 121.1(12)
C6 C7 C11 122.5(14)
C8 C7 C11 116.1(13)
C9 C8 C7 117.6(13)
C9 C8 H8 121.2
C7 C8 H8 121.2
C8 C9 C4 120.4(12)
C8 C9 C12 119.4(13)
C4 C9 C12 119.8(11)
C5 C10 H10A 109.5
C5 C10 H10B 109.5
H10A C10 H10B 109.5
C5 C10 H10C 109.5
H10A C10 H10C 109.5
H10B C10 H10C 109.5
C7 C11 H11A 109.5
C7 C11 H11B 109.5
H11A C11 H11B 109.5
C7 C11 H11C 109.5
H11A C11 H11C 109.5
H11B C11 H11C 109.5
C9 C12 H12A 109.5
C9 C12 H12B 109.5
H12A C12 H12B 109.5
C9 C12 H12C 109.5
H12A C12 H12C 109.5
H12B C12 H12C 109.5
C14 C13 N3 118.8(11)
C14 C13 C18 119.5(11)
N3 C13 C18 121.7(12)
C13 C14 C15 118.8(13)
C13 C14 C19 122.5(10)
C15 C14 C19 118.7(13)
C14 C15 C16 122.5(14)
C14 C15 H15 118.7
C16 C15 H15 118.7
C17 C16 C15 116.9(12)
C17 C16 C20 121.8(16)
C15 C16 C20 121.2(16)
C16 C17 C18 126.5(14)
C16 C17 H17 116.8
C18 C17 H17 116.8
C17 C18 C13 115.7(14)
C17 C18 C21 126.8(17)
C13 C18 C21 117.2(14)
C14 C19 H19A 109.5
C14 C19 H19B 109.5
H19A C19 H19B 109.5
C14 C19 H19C 109.5
H19A C19 H19C 109.5
H19B C19 H19C 109.5
C16 C20 H20A 109.5
C16 C20 H20B 109.5
H20A C20 H20B 109.5
C16 C20 H20C 109.5
H20A C20 H20C 109.5
H20B C20 H20C 109.5
C18 C21 H21A 109.5
C18 C21 H21B 109.5
H21A C21 H21B 109.5
C18 C21 H21C 109.5
H21A C21 H21C 109.5
H21B C21 H21C 109.5
N1A Ti1A Cl6 109.3(6)
N1A Ti1A Cl4 108.8(5)
Cl6 Ti1A Cl4 110.7(3)
N1A Ti1A Cl5 108.8(5)
Cl6 Ti1A Cl5 110.9(3)
Cl4 Ti1A Cl5 108.1(2)
C1A N1A Ti1A 163.9(15)
C4A N2A C2A 127(2)
C4A N2A C1A 132(2)
C2A N2A C1A 102(2)
C1A N3A C13A 122.5(15)
C1A N3A C3A 101(3)
C13A N3A C3A 136(3)
N3A C1A N1A 129(3)
N3A C1A N2A 113.3(18)
N1A C1A N2A 117(3)
C3A C2A N2A 107(3)
C3A C2A H2A 126.6
N2A C2A H2A 126.6
C2A C3A N3A 114(2)
C2A C3A H3A 122.8
N3A C3A H3A 122.8
N2A C4A C5A 121.2(12)
N2A C4A C9A 118.5(12)
C5A C4A C9A 120.0
C4A C5A C6A 120.0
C4A C5A C10A 117.1
C6A C5A C10A 122.8
C7A C6A C5A 120.0
C7A C6A H6A 120.0
C5A C6A H6A 120.0
C6A C7A C8A 120.0
C6A C7A C11A 119.8(7)
C8A C7A C11A 119.5(7)
C9A C8A C7A 120.0
C9A C8A H8A 120.0
C7A C8A H8A 120.0
C8A C9A C4A 120.0
C8A C9A C12A 122.4(18)
C4A C9A C12A 117.3(18)
C5A C10A H10D 109.5
C5A C10A H10E 109.5
H10D C10A H10E 109.5
C5A C10A H10F 109.5
H10D C10A H10F 109.5
H10E C10A H10F 109.5
C7A C11A H11D 109.5
C7A C11A H11E 109.5
H11D C11A H11E 109.5
C7A C11A H11F 109.5
H11D C11A H11F 109.5
H11E C11A H11F 109.5
C9A C12A H12D 109.5
C9A C12A H12E 109.5
H12D C12A H12E 109.5
C9A C12A H12F 109.5
H12D C12A H12F 109.5
H12E C12A H12F 109.5
C14A C13A C18A 120.0
C14A C13A N3A 115.2(15)
C18A C13A N3A 124.7(15)
C13A C14A C15A 120.0
C13A C14A C19A 116.4(18)
C15A C14A C19A 123.6(18)
C16A C15A C14A 120.0
C16A C15A H15A 120.0
C14A C15A H15A 120.0
C20A C16A C15A 125(2)
C20A C16A C17A 115(2)
C15A C16A C17A 120.0
C18A C17A C16A 120.0
C18A C17A H17A 120.0
C16A C17A H17A 120.0
C21A C18A C17A 114(2)
C21A C18A C13A 126(2)
C17A C18A C13A 120.0
C14A C19A H19D 109.5
C14A C19A H19E 109.5
H19D C19A H19E 109.5
C14A C19A H19F 109.5
H19D C19A H19F 109.5
H19E C19A H19F 109.5
C16A C20A H20D 109.5
C16A C20A H20E 109.5
H20D C20A H20E 109.5
C16A C20A H20F 109.5
H20D C20A H20F 109.5
H20E C20A H20F 109.5
C18A C21A H21D 109.5
C18A C21A H21E 109.5
H21D C21A H21E 109.5
C18A C21A H21F 109.5
H21D C21A H21F 109.5
H21E C21A H21F 109.5

loop_
_geom_bond_atom_site_label_1
_geom_bond_atom_site_label_2
_geom_bond_distance
Ti1 N1 1.720(10)
Ti1 Cl2B 2.163(6)
Ti1 Cl1B 2.171(13)
Ti1 Cl3A 2.181(7)
Ti1 Cl3B 2.214(19)
Ti1 Cl1A 2.239(13)
Ti1 Cl2A 2.30(3)
Cl1A Cl1B 0.72(4)
Cl2A Cl2B 0.71(8)
Cl3A Cl3B 0.90(3)
N1 C1 1.311(14)
N2 C2 1.341(16)
N2 C1 1.382(14)
N2 C4 1.390(15)
N3 C1 1.352(13)
N3 C13 1.409(15)
N3 C3 1.418(15)
C2 C3 1.339(18)
C2 H2 0.9300
C3 H3 0.9300
C4 C5 1.390(16)
C4 C9 1.420(16)
C5 C6 1.386(18)
C5 C10 1.48(2)
C6 C7 1.364(19)
C6 H6 0.9300
C7 C8 1.48(2)
C7 C11 1.53(2)
C8 C9 1.367(17)
C8 H8 0.9300
C9 C12 1.530(19)
C10 H10A 0.9600
C10 H10B 0.9600
C10 H10C 0.9600
C11 H11A 0.9600
C11 H11B 0.9600
C11 H11C 0.9600
C12 H12A 0.9600
C12 H12B 0.9600
C12 H12C 0.9600
C13 C14 1.359(17)
C13 C18 1.424(19)
C14 C15 1.365(17)
C14 C19 1.512(19)
C15 C16 1.38(2)
C15 H15 0.9300
C16 C17 1.28(2)
C16 C20 1.566(19)
C17 C18 1.37(2)
C17 H17 0.9300
C18 C21 1.68(3)
C19 H19A 0.9600
C19 H19B 0.9600
C19 H19C 0.9600
C20 H20A 0.9600
C20 H20B 0.9600
C20 H20C 0.9600
C21 H21A 0.9600
C21 H21B 0.9600
C21 H21C 0.9600
Ti1A N1A 1.678(10)
Ti1A Cl6 2.211(6)
Ti1A Cl4 2.238(4)
Ti1A Cl5 2.252(5)
N1A C1A 1.35(2)
N2A C4A 1.32(4)
N2A C2A 1.46(2)
N2A C1A 1.48(4)
N3A C1A 1.35(4)
N3A C13A 1.39(3)
N3A C3A 1.458(19)
C2A C3A 1.301(10)
C2A H2A 0.9300
C3A H3A 0.9300
C4A C5A 1.3900
C4A C9A 1.3900
C5A C6A 1.3900
C5A C10A 1.4911
C6A C7A 1.3900
C6A H6A 0.9300
C7A C8A 1.3900
C7A C11A 1.496(10)
C8A C9A 1.3900
C8A H8A 0.9300
C9A C12A 1.69(4)
C10A H10D 0.9600
C10A H10E 0.9600
C10A H10F 0.9600
C11A H11D 0.9600
C11A H11E 0.9600
C11A H11F 0.9600
C12A H12D 0.9600
C12A H12E 0.9600
C12A H12F 0.9600
C13A C14A 1.3900
C13A C18A 1.3900
C14A C15A 1.3900
C14A C19A 1.67(3)
C15A C16A 1.3900
C15A H15A 0.9300
C16A C20A 1.31(5)
C16A C17A 1.3900
C17A C18A 1.3900
C17A H17A 0.9300
C18A C21A 1.38(3)
C19A H19D 0.9600
C19A H19E 0.9600
C19A H19F 0.9600
C20A H20D 0.9600
C20A H20E 0.9600
C20A H20F 0.9600
C21A H21D 0.9600
C21A H21E 0.9600
C21A H21F 0.9600
